data_7711496
loop_
_publ_author_name
'Maxim, Catalin'
'Ene, Cristian D.'
'Nicolau, Ioana'
'Ruta, Lavinia L.'
'Farcasanu, Ileana C.'

_publ_section_title
;
 Enantiomeric pairs of copper(ii) complexes with tridentate Schiff bases
 derived from R- and S-methionine: the role of decorating organic groups
 of the ligand in crystal packing and biological activity
;
_journal_name_full 'Dalton Transactions'
_journal_paper_doi 10.1039/D2DT02620A
_journal_year 2022
_chemical_absolute_configuration rmad
_chemical_formula_moiety 'C24 H26 Cu2 N2 O6 S2'
_chemical_formula_sum 'C24 H26 Cu2 N2 O6 S2'
_chemical_formula_weight 629.67
_chemical_name_common 1?[Cu2(R-salmet)2]
_chemical_name_systematic 1?[Cu2(R-salmet)2]
_space_group_crystal_system orthorhombic
_space_group_IT_number 19
_space_group_name_Hall 'P 2ac 2ab'
_space_group_name_H-M_alt 'P 21 21 21'
_atom_sites_solution_hydrogens geom
_audit_creation_method SHELXL-2018/3
_audit_update_record
;
2022-06-05 deposited with the CCDC.	2022-10-05 downloaded from the CCDC.
;
_cell_angle_alpha 90
_cell_angle_beta 90
_cell_angle_gamma 90
_cell_formula_units_Z 4
_cell_length_a 5.08543(17)
_cell_length_b 13.1667(6)
_cell_length_c 37.3599(14)
_cell_measurement_reflns_used 14714
_cell_measurement_temperature 293(2)
_cell_measurement_theta_max 25.01
_cell_measurement_theta_min 2.18
_cell_volume 2501.56(17)
_computing_cell_refinement 'CrysAlisPro 1.171.40.74a (Rigaku OD, 2020)'
_computing_data_collection 'CrysAlisPro 1.171.40.74a (Rigaku OD, 2020)'
_computing_data_reduction 'CrysAlisPro 1.171.40.74a (Rigaku OD, 2020)'
_computing_structure_refinement 'SHELXL-2018/3 (Sheldrick, 2018)'
_computing_structure_solution 'SHELXT 2014/4 (Sheldrick, 2014)'
_diffrn_ambient_temperature 293(2)
_diffrn_measured_fraction_theta_full 0.995
_diffrn_measured_fraction_theta_max 0.995
_diffrn_measurement_device_type 'Rigaku XtaLAB Synergy'
_diffrn_measurement_method '\w scans'
_diffrn_radiation_type MoK\a
_diffrn_radiation_wavelength 0.71073
_diffrn_reflns_av_R_equivalents 0.0596
_diffrn_reflns_av_unetI/netI 0.0616
_diffrn_reflns_Laue_measured_fraction_full 0.995
_diffrn_reflns_Laue_measured_fraction_max 0.995
_diffrn_reflns_limit_h_max 6
_diffrn_reflns_limit_h_min -5
_diffrn_reflns_limit_k_max 15
_diffrn_reflns_limit_k_min -14
_diffrn_reflns_limit_l_max 44
_diffrn_reflns_limit_l_min -44
_diffrn_reflns_number 14714
_diffrn_reflns_point_group_measured_fraction_full 0.997
_diffrn_reflns_point_group_measured_fraction_max 0.997
_diffrn_reflns_theta_full 25.009
_diffrn_reflns_theta_max 25.009
_diffrn_reflns_theta_min 2.181
_diffrn_source 'micro-focus sealed X-ray tube'
_exptl_absorpt_coefficient_mu 1.911
_exptl_absorpt_correction_T_max 0.9854
_exptl_absorpt_correction_T_min 0.8321
_exptl_absorpt_correction_type multi-scan
_exptl_absorpt_process_details
;
CrysAlisPro 1.171.40.74a (Rigaku Oxford Diffraction, 2020)
Empirical absorption correction using spherical harmonics,
 implemented in SCALE3 ABSPACK scaling algorithm.
;
_exptl_crystal_colour 'greenish black'
_exptl_crystal_density_diffrn 1.672
_exptl_crystal_description prism
_exptl_crystal_F_000 1288
_exptl_crystal_size_max 0.2
_exptl_crystal_size_mid 0.1
_exptl_crystal_size_min 0.09
_refine_diff_density_max 0.752
_refine_diff_density_min -0.892
_refine_diff_density_rms 0.114
_refine_ls_abs_structure_details
;
 Flack x determined using 1201 quotients [(I+)-(I-)]/[(I+)+(I-)]
 (Parsons, Flack and Wagner, Acta Cryst. B69 (2013) 249-259).
;
_refine_ls_abs_structure_Flack -0.028(13)
_refine_ls_extinction_method none
_refine_ls_goodness_of_fit_ref 1.027
_refine_ls_hydrogen_treatment constr
_refine_ls_matrix_type full
_refine_ls_number_parameters 327
_refine_ls_number_reflns 4370
_refine_ls_number_restraints 0
_refine_ls_restrained_S_all 1.027
_refine_ls_R_factor_all 0.0719
_refine_ls_R_factor_gt 0.0557
_refine_ls_shift/su_max 0.001
_refine_ls_shift/su_mean 0.000
_refine_ls_structure_factor_coef Fsqd
_refine_ls_weighting_details 'w=1/[\s^2^(Fo^2^)+(0.0907P)^2^] where P=(Fo^2^+2Fc^2^)/3'
_refine_ls_weighting_scheme calc
_refine_ls_wR_factor_gt 0.1341
_refine_ls_wR_factor_ref 0.1450
_reflns_Friedel_coverage 0.694
_reflns_Friedel_fraction_full 0.998
_reflns_Friedel_fraction_max 0.998
_reflns_number_gt 3596
_reflns_number_total 4370
_reflns_threshold_expression 'I > 2\s(I)'
_cod_data_source_file d2dt02620a2.cif
_cod_data_source_block 1R
_cod_database_code 7711496
_shelx_shelxl_version_number 2018/3
_shelx_space_group_comment
;
The symmetry employed for this shelxl refinement is uniquely defined
by the following loop, which should always be used as a source of
symmetry information in preference to the above space-group names.
They are only intended as comments.
;

loop_
_space_group_symop_operation_xyz
'x, y, z'
'-x+1/2, -y, z+1/2'
'-x, y+1/2, -z+1/2'
'x+1/2, -y+1/2, -z'

loop_
_atom_site_label
_atom_site_type_symbol
_atom_site_fract_x
_atom_site_fract_y
_atom_site_fract_z
_atom_site_U_iso_or_equiv
_atom_site_adp_type
_atom_site_occupancy
_atom_site_site_symmetry_order
_atom_site_calc_flag
_atom_site_refinement_flags_posn
_atom_site_refinement_flags_adp
_atom_site_refinement_flags_occupancy
_atom_site_disorder_assembly
_atom_site_disorder_group
Cu1 Cu 0.72507(19) 0.63140(8) 0.65422(2) 0.0375(3) Uani 1 1 d . . . . .
Cu2 Cu 0.21516(19) 0.77643(8) 0.60988(2) 0.0371(3) Uani 1 1 d . . . . .
S2 S 0.0883(6) 1.2045(2) 0.66850(8) 0.0612(7) Uani 1 1 d . . . . .
S1 S 0.7732(6) 0.2729(3) 0.56326(7) 0.0698(8) Uani 1 1 d . . . . .
O2 O 0.3896(11) 0.6516(5) 0.62694(15) 0.0384(14) Uani 1 1 d . . . . .
O5 O -0.1146(11) 0.7633(4) 0.64004(15) 0.0373(14) Uani 1 1 d . . . . .
O6 O 0.4744(11) 0.7838(5) 0.57421(15) 0.0443(15) Uani 1 1 d . . . . .
O1 O 0.0382(11) 0.5691(5) 0.60666(16) 0.0434(15) Uani 1 1 d . . . . .
O3 O 0.9754(12) 0.6145(5) 0.69079(16) 0.0498(17) Uani 1 1 d . . . . .
O4 O -0.4742(11) 0.8496(5) 0.65576(16) 0.0437(15) Uani 1 1 d . . . . .
N1 N 0.5903(13) 0.4971(6) 0.65884(18) 0.0380(17) Uani 1 1 d . . . . .
N2 N 0.0556(13) 0.9016(6) 0.59662(19) 0.0384(18) Uani 1 1 d . . . . .
C19 C 0.0972(18) 0.9505(7) 0.5668(2) 0.043(2) Uani 1 1 d . . . . .
H19 H -0.009914 1.006009 0.561881 0.052 Uiso 1 1 calc R U . . .
C9 C 0.2512(16) 0.5700(7) 0.62167(19) 0.0359(18) Uani 1 1 d . . . . .
C3 C 0.9995(17) 0.5354(8) 0.7117(2) 0.042(2) Uani 1 1 d . . . . .
C17 C 0.4791(18) 0.8455(8) 0.5464(2) 0.046(2) Uani 1 1 d . . . . .
C8 C 0.3814(16) 0.4716(7) 0.6325(2) 0.039(2) Uani 1 1 d . . . . .
H8 H 0.252495 0.425232 0.643186 0.047 Uiso 1 1 calc R U . . .
C20 C -0.1510(15) 0.9362(7) 0.6214(2) 0.040(2) Uani 1 1 d . . . . .
H20 H -0.291076 0.970617 0.608102 0.049 Uiso 1 1 calc R U . . .
C16 C 0.2956(16) 0.9251(7) 0.5410(2) 0.041(2) Uani 1 1 d . . . . .
C7 C 0.6441(18) 0.4343(7) 0.6844(2) 0.044(2) Uani 1 1 d . . . . .
H7 H 0.542912 0.375635 0.685812 0.053 Uiso 1 1 calc R U . . .
C10 C 0.4977(19) 0.4255(8) 0.5981(3) 0.050(2) Uani 1 1 d . . . . .
H10A H 0.356271 0.414460 0.581131 0.060 Uiso 1 1 calc R U . . .
H10B H 0.618165 0.474207 0.587596 0.060 Uiso 1 1 calc R U . . .
C2 C 1.2043(19) 0.5366(9) 0.7374(2) 0.053(2) Uani 1 1 d . . . . .
H2 H 1.316679 0.592270 0.738429 0.063 Uiso 1 1 calc R U . . .
C0AA C -0.2609(17) 0.8436(6) 0.6405(2) 0.0348(18) Uani 1 1 d . . . . .
C18 C 0.6666(18) 0.8285(8) 0.5196(2) 0.049(2) Uani 1 1 d . . . . .
H18 H 0.787762 0.776141 0.522337 0.058 Uiso 1 1 calc R U . . .
C5 C 0.880(2) 0.3692(9) 0.7356(2) 0.052(2) Uani 1 1 d . . . . .
H5 H 0.767374 0.313564 0.735319 0.062 Uiso 1 1 calc R U . . .
C13 C 0.6752(19) 0.8872(8) 0.4894(2) 0.051(3) Uani 1 1 d . . . . .
H13 H 0.800844 0.873606 0.471948 0.061 Uiso 1 1 calc R U . . .
C15 C 0.312(2) 0.9851(8) 0.5097(2) 0.056(3) Uani 1 1 d . . . . .
H15 H 0.192435 1.037823 0.506471 0.068 Uiso 1 1 calc R U . . .
C1 C 1.2407(19) 0.4569(9) 0.7609(2) 0.054(3) Uani 1 1 d . . . . .
H1 H 1.377781 0.460150 0.777332 0.065 Uiso 1 1 calc R U . . .
C4 C 0.8429(18) 0.4469(7) 0.7105(2) 0.045(2) Uani 1 1 d . . . . .
C21 C -0.0409(19) 1.0067(7) 0.6500(2) 0.047(2) Uani 1 1 d . . . . .
H21A H -0.182370 1.025068 0.666131 0.056 Uiso 1 1 calc R U . . .
H21B H 0.088944 0.969521 0.663769 0.056 Uiso 1 1 calc R U . . .
C6 C 1.079(2) 0.3725(9) 0.7607(3) 0.056(3) Uani 1 1 d . . . . .
H6 H 1.103604 0.319814 0.776938 0.067 Uiso 1 1 calc R U . . .
C14 C 0.498(2) 0.9676(9) 0.4842(3) 0.062(3) Uani 1 1 d . . . . .
H14 H 0.507129 1.008080 0.463854 0.074 Uiso 1 1 calc R U . . .
C11 C 0.641(2) 0.3272(9) 0.6036(3) 0.063(3) Uani 1 1 d . . . . .
H11A H 0.520797 0.278738 0.614378 0.075 Uiso 1 1 calc R U . . .
H11B H 0.783409 0.338430 0.620376 0.075 Uiso 1 1 calc R U . . .
C23 C 0.295(2) 1.1533(9) 0.7024(3) 0.065(3) Uani 1 1 d . . . . .
H23A H 0.470860 1.146316 0.693301 0.098 Uiso 1 1 calc R U . . .
H23B H 0.230233 1.087931 0.709566 0.098 Uiso 1 1 calc R U . . .
H23C H 0.296498 1.198069 0.722709 0.098 Uiso 1 1 calc R U . . .
C22 C 0.084(2) 1.1024(8) 0.6363(3) 0.059(3) Uani 1 1 d . . . . .
H22A H -0.010276 1.124835 0.615197 0.071 Uiso 1 1 calc R U . . .
H22B H 0.263492 1.087588 0.629209 0.071 Uiso 1 1 calc R U . . .
C12 C 0.486(3) 0.2382(14) 0.5398(4) 0.126(7) Uani 1 1 d . . . . .
H12A H 0.533143 0.197835 0.519379 0.190 Uiso 1 1 calc R U . . .
H12B H 0.396006 0.298255 0.532019 0.190 Uiso 1 1 calc R U . . .
H12C H 0.373506 0.199524 0.555271 0.190 Uiso 1 1 calc R U . . .

loop_
_atom_site_aniso_label
_atom_site_aniso_U_11
_atom_site_aniso_U_22
_atom_site_aniso_U_33
_atom_site_aniso_U_23
_atom_site_aniso_U_13
_atom_site_aniso_U_12
Cu1 0.0276(5) 0.0339(6) 0.0509(5) 0.0031(4) -0.0027(4) -0.0028(5)
Cu2 0.0258(5) 0.0333(7) 0.0522(6) 0.0036(4) 0.0015(4) 0.0016(5)
S2 0.0600(16) 0.0425(18) 0.0810(18) -0.0067(14) -0.0040(13) -0.0032(13)
S1 0.0552(16) 0.074(2) 0.0804(16) -0.0191(15) 0.0052(13) 0.0144(17)
O2 0.027(3) 0.032(4) 0.056(3) 0.010(3) -0.001(2) 0.002(3)
O5 0.027(3) 0.025(4) 0.060(3) 0.005(3) -0.001(2) 0.002(3)
O6 0.037(3) 0.048(4) 0.048(3) 0.007(3) 0.006(2) 0.011(3)
O1 0.030(3) 0.030(4) 0.071(4) 0.003(3) -0.011(3) 0.007(3)
O3 0.038(3) 0.051(5) 0.060(4) 0.011(3) -0.012(3) -0.014(3)
O4 0.026(3) 0.040(4) 0.065(4) 0.000(3) 0.010(3) -0.004(3)
N1 0.024(3) 0.039(5) 0.051(4) -0.001(4) -0.005(3) 0.002(3)
N2 0.025(4) 0.033(5) 0.057(4) 0.001(3) 0.003(3) 0.005(3)
C19 0.040(5) 0.029(6) 0.060(6) -0.002(4) -0.005(4) 0.008(4)
C9 0.027(4) 0.037(5) 0.044(4) -0.005(3) -0.001(3) -0.003(4)
C3 0.029(4) 0.052(7) 0.045(5) -0.006(4) 0.003(3) -0.002(4)
C17 0.035(5) 0.053(7) 0.050(5) -0.011(5) 0.002(4) -0.001(4)
C8 0.022(4) 0.038(6) 0.057(5) 0.002(4) -0.011(3) -0.008(4)
C20 0.024(4) 0.035(6) 0.063(5) 0.011(4) 0.011(3) 0.005(4)
C16 0.031(4) 0.042(6) 0.051(4) 0.002(4) 0.003(4) -0.004(4)
C7 0.041(5) 0.026(6) 0.065(6) 0.004(4) -0.001(4) -0.004(4)
C10 0.042(5) 0.031(6) 0.077(6) -0.014(5) -0.009(4) 0.002(4)
C2 0.044(5) 0.065(7) 0.050(5) -0.008(5) -0.005(4) -0.004(5)
C0AA 0.033(5) 0.025(5) 0.047(4) -0.007(3) -0.006(4) -0.001(4)
C18 0.033(5) 0.055(7) 0.058(5) -0.005(5) 0.008(4) -0.001(4)
C5 0.056(6) 0.050(7) 0.050(5) 0.007(5) -0.011(4) 0.004(5)
C13 0.041(5) 0.055(7) 0.057(5) -0.003(5) 0.007(4) -0.004(5)
C15 0.058(7) 0.051(7) 0.060(5) 0.011(5) 0.006(5) 0.002(5)
C1 0.040(5) 0.074(8) 0.049(5) -0.004(5) -0.009(4) 0.015(6)
C4 0.047(6) 0.041(6) 0.045(5) 0.000(4) 0.008(4) 0.006(4)
C21 0.051(6) 0.028(6) 0.062(5) -0.004(4) 0.016(4) -0.007(4)
C6 0.061(6) 0.055(7) 0.053(5) 0.001(5) -0.006(4) 0.017(6)
C14 0.063(7) 0.062(8) 0.061(6) 0.009(5) 0.012(5) -0.006(6)
C11 0.063(7) 0.046(7) 0.080(7) -0.004(5) -0.004(5) 0.005(6)
C23 0.050(6) 0.072(9) 0.075(6) -0.005(5) 0.000(5) -0.002(6)
C22 0.069(7) 0.049(7) 0.059(6) 0.001(5) 0.011(5) -0.012(6)
C12 0.089(11) 0.168(18) 0.122(12) -0.089(12) -0.006(9) -0.018(11)

loop_
_atom_type_symbol
_atom_type_description
_atom_type_scat_dispersion_real
_atom_type_scat_dispersion_imag
_atom_type_scat_source
C C 0.0033 0.0016 'International Tables Vol C Tables 4.2.6.8 and 6.1.1.4'
H H 0.0000 0.0000 'International Tables Vol C Tables 4.2.6.8 and 6.1.1.4'
Cu Cu 0.3201 1.2651 'International Tables Vol C Tables 4.2.6.8 and 6.1.1.4'
N N 0.0061 0.0033 'International Tables Vol C Tables 4.2.6.8 and 6.1.1.4'
O O 0.0106 0.0060 'International Tables Vol C Tables 4.2.6.8 and 6.1.1.4'
S S 0.1246 0.1234 'International Tables Vol C Tables 4.2.6.8 and 6.1.1.4'

loop_
_geom_angle_atom_site_label_1
_geom_angle_atom_site_label_2
_geom_angle_atom_site_label_3
_geom_angle
_geom_angle_site_symmetry_1
_geom_angle_site_symmetry_3
_geom_angle_publ_flag
O3 Cu1 N1 93.9(3) . . ?
O3 Cu1 O5 91.1(3) . 1_655 ?
N1 Cu1 O5 169.0(3) . 1_655 ?
O3 Cu1 O2 163.9(3) . . ?
N1 Cu1 O2 82.1(3) . . ?
O5 Cu1 O2 95.6(2) 1_655 . ?
O6 Cu2 N2 94.0(3) . . ?
O6 Cu2 O2 87.5(3) . . ?
N2 Cu2 O2 175.7(3) . . ?
O6 Cu2 O5 168.4(2) . . ?
N2 Cu2 O5 82.3(3) . . ?
O2 Cu2 O5 97.0(2) . . ?
C23 S2 C22 101.5(5) . . ?
C12 S1 C11 102.1(6) . . ?
C9 O2 Cu2 113.3(5) . . ?
C9 O2 Cu1 115.3(5) . . ?
Cu2 O2 Cu1 131.1(3) . . ?
C0AA O5 Cu1 118.3(5) . 1_455 ?
C0AA O5 Cu2 114.4(5) . . ?
Cu1 O5 Cu2 124.1(3) 1_455 . ?
C17 O6 Cu2 127.1(5) . . ?
C3 O3 Cu1 126.3(6) . . ?
C7 N1 C8 119.7(8) . . ?
C7 N1 Cu1 125.8(6) . . ?
C8 N1 Cu1 114.1(6) . . ?
C19 N2 C20 120.0(7) . . ?
C19 N2 Cu2 125.5(6) . . ?
C20 N2 Cu2 114.1(6) . . ?
N2 C19 C16 124.9(8) . . ?
N2 C19 H19 117.5 . . ?
C16 C19 H19 117.5 . . ?
O1 C9 O2 124.0(8) . . ?
O1 C9 C8 120.2(8) . . ?
O2 C9 C8 115.6(7) . . ?
O3 C3 C4 125.7(8) . . ?
O3 C3 C2 117.7(9) . . ?
C4 C3 C2 116.5(9) . . ?
O6 C17 C18 118.5(9) . . ?
O6 C17 C16 123.7(8) . . ?
C18 C17 C16 117.7(9) . . ?
N1 C8 C9 107.3(7) . . ?
N1 C8 C10 111.5(7) . . ?
C9 C8 C10 106.4(7) . . ?
N1 C8 H8 110.5 . . ?
C9 C8 H8 110.5 . . ?
C10 C8 H8 110.5 . . ?
N2 C20 C0AA 108.0(7) . . ?
N2 C20 C21 111.5(7) . . ?
C0AA C20 C21 107.3(7) . . ?
N2 C20 H20 110.0 . . ?
C0AA C20 H20 110.0 . . ?
C21 C20 H20 110.0 . . ?
C15 C16 C17 119.5(8) . . ?
C15 C16 C19 117.8(8) . . ?
C17 C16 C19 122.7(8) . . ?
N1 C7 C4 125.9(9) . . ?
N1 C7 H7 117.1 . . ?
C4 C7 H7 117.1 . . ?
C11 C10 C8 114.3(8) . . ?
C11 C10 H10A 108.7 . . ?
C8 C10 H10A 108.7 . . ?
C11 C10 H10B 108.7 . . ?
C8 C10 H10B 108.7 . . ?
H10A C10 H10B 107.6 . . ?
C1 C2 C3 121.4(10) . . ?
C1 C2 H2 119.3 . . ?
C3 C2 H2 119.3 . . ?
O4 C0AA O5 124.5(8) . . ?
O4 C0AA C20 119.4(7) . . ?
O5 C0AA C20 116.0(7) . . ?
C13 C18 C17 121.4(9) . . ?
C13 C18 H18 119.3 . . ?
C17 C18 H18 119.3 . . ?
C6 C5 C4 122.0(10) . . ?
C6 C5 H5 119.0 . . ?
C4 C5 H5 119.0 . . ?
C18 C13 C14 121.3(9) . . ?
C18 C13 H13 119.4 . . ?
C14 C13 H13 119.4 . . ?
C14 C15 C16 121.6(10) . . ?
C14 C15 H15 119.2 . . ?
C16 C15 H15 119.2 . . ?
C2 C1 C6 121.9(9) . . ?
C2 C1 H1 119.1 . . ?
C6 C1 H1 119.1 . . ?
C5 C4 C3 120.3(9) . . ?
C5 C4 C7 118.2(9) . . ?
C3 C4 C7 121.5(8) . . ?
C22 C21 C20 115.5(8) . . ?
C22 C21 H21A 108.4 . . ?
C20 C21 H21A 108.4 . . ?
C22 C21 H21B 108.4 . . ?
C20 C21 H21B 108.4 . . ?
H21A C21 H21B 107.5 . . ?
C5 C6 C1 117.7(10) . . ?
C5 C6 H6 121.1 . . ?
C1 C6 H6 121.1 . . ?
C15 C14 C13 118.5(10) . . ?
C15 C14 H14 120.7 . . ?
C13 C14 H14 120.7 . . ?
C10 C11 S1 114.2(8) . . ?
C10 C11 H11A 108.7 . . ?
S1 C11 H11A 108.7 . . ?
C10 C11 H11B 108.7 . . ?
S1 C11 H11B 108.7 . . ?
H11A C11 H11B 107.6 . . ?
S2 C23 H23A 109.5 . . ?
S2 C23 H23B 109.5 . . ?
H23A C23 H23B 109.5 . . ?
S2 C23 H23C 109.5 . . ?
H23A C23 H23C 109.5 . . ?
H23B C23 H23C 109.5 . . ?
C21 C22 S2 113.9(6) . . ?
C21 C22 H22A 108.8 . . ?
S2 C22 H22A 108.8 . . ?
C21 C22 H22B 108.8 . . ?
S2 C22 H22B 108.8 . . ?
H22A C22 H22B 107.7 . . ?
S1 C12 H12A 109.5 . . ?
S1 C12 H12B 109.5 . . ?
H12A C12 H12B 109.5 . . ?
S1 C12 H12C 109.5 . . ?
H12A C12 H12C 109.5 . . ?
H12B C12 H12C 109.5 . . ?

loop_
_geom_bond_atom_site_label_1
_geom_bond_atom_site_label_2
_geom_bond_distance
_geom_bond_site_symmetry_2
_geom_bond_publ_flag
Cu1 O3 1.881(6) . ?
Cu1 N1 1.904(8) . ?
Cu1 O5 1.990(6) 1_655 ?
Cu1 O2 2.005(5) . ?
Cu2 O6 1.877(6) . ?
Cu2 N2 1.903(7) . ?
Cu2 O2 1.973(6) . ?
Cu2 O5 2.028(6) . ?
S2 C23 1.780(11) . ?
S2 C22 1.803(10) . ?
S1 C12 1.762(14) . ?
S1 C11 1.800(11) . ?
O2 C9 1.299(10) . ?
O5 C0AA 1.293(10) . ?
O6 C17 1.318(11) . ?
O1 C9 1.220(10) . ?
O3 C3 1.308(11) . ?
O4 C0AA 1.228(10) . ?
N1 C7 1.293(11) . ?
N1 C8 1.486(10) . ?
N2 C19 1.303(10) . ?
N2 C20 1.473(10) . ?
C19 C16 1.434(12) . ?
C19 H19 0.9300 . ?
C9 C8 1.511(12) . ?
C3 C4 1.413(13) . ?
C3 C2 1.415(12) . ?
C17 C18 1.402(12) . ?
C17 C16 1.417(13) . ?
C8 C10 1.540(13) . ?
C8 H8 0.9800 . ?
C20 C0AA 1.519(12) . ?
C20 C21 1.521(13) . ?
C20 H20 0.9800 . ?
C16 C15 1.414(12) . ?
C7 C4 1.413(13) . ?
C7 H7 0.9300 . ?
C10 C11 1.498(14) . ?
C10 H10A 0.9700 . ?
C10 H10B 0.9700 . ?
C2 C1 1.381(14) . ?
C2 H2 0.9300 . ?
C18 C13 1.368(13) . ?
C18 H18 0.9300 . ?
C5 C6 1.381(13) . ?
C5 C4 1.401(13) . ?
C5 H5 0.9300 . ?
C13 C14 1.404(15) . ?
C13 H13 0.9300 . ?
C15 C14 1.362(14) . ?
C15 H15 0.9300 . ?
C1 C6 1.382(16) . ?
C1 H1 0.9300 . ?
C21 C22 1.501(13) . ?
C21 H21A 0.9700 . ?
C21 H21B 0.9700 . ?
C6 H6 0.9300 . ?
C14 H14 0.9300 . ?
C11 H11A 0.9700 . ?
C11 H11B 0.9700 . ?
C23 H23A 0.9600 . ?
C23 H23B 0.9600 . ?
C23 H23C 0.9600 . ?
C22 H22A 0.9700 . ?
C22 H22B 0.9700 . ?
C12 H12A 0.9600 . ?
C12 H12B 0.9600 . ?
C12 H12C 0.9600 . ?

loop_
_geom_torsion_atom_site_label_1
_geom_torsion_atom_site_label_2
_geom_torsion_atom_site_label_3
_geom_torsion_atom_site_label_4
_geom_torsion
_geom_torsion_site_symmetry_1
_geom_torsion_site_symmetry_2
_geom_torsion_site_symmetry_3
_geom_torsion_site_symmetry_4
_geom_torsion_publ_flag
N2 Cu2 O6 C17 -13.5(8) . . . . ?
O2 Cu2 O6 C17 170.5(8) . . . . ?
O5 Cu2 O6 C17 57.4(18) . . . . ?
N1 Cu1 O3 C3 -5.9(8) . . . . ?
O5 Cu1 O3 C3 -176.1(7) 1_655 . . . ?
O2 Cu1 O3 C3 69.0(14) . . . . ?
C20 N2 C19 C16 178.7(8) . . . . ?
Cu2 N2 C19 C16 -8.6(13) . . . . ?
Cu2 O2 C9 O1 2.2(10) . . . . ?
Cu1 O2 C9 O1 177.5(6) . . . . ?
Cu2 O2 C9 C8 177.0(5) . . . . ?
Cu1 O2 C9 C8 -7.7(8) . . . . ?
Cu1 O3 C3 C4 0.8(13) . . . . ?
Cu1 O3 C3 C2 179.0(6) . . . . ?
Cu2 O6 C17 C18 -169.7(6) . . . . ?
Cu2 O6 C17 C16 6.6(13) . . . . ?
C7 N1 C8 C9 146.6(8) . . . . ?
Cu1 N1 C8 C9 -25.9(8) . . . . ?
C7 N1 C8 C10 -97.3(10) . . . . ?
Cu1 N1 C8 C10 90.2(8) . . . . ?
O1 C9 C8 N1 -163.7(7) . . . . ?
O2 C9 C8 N1 21.3(9) . . . . ?
O1 C9 C8 C10 76.9(10) . . . . ?
O2 C9 C8 C10 -98.2(8) . . . . ?
C19 N2 C20 C0AA 148.5(8) . . . . ?
Cu2 N2 C20 C0AA -25.0(8) . . . . ?
C19 N2 C20 C21 -93.9(10) . . . . ?
Cu2 N2 C20 C21 92.6(8) . . . . ?
O6 C17 C16 C15 -177.9(9) . . . . ?
C18 C17 C16 C15 -1.5(13) . . . . ?
O6 C17 C16 C19 4.5(14) . . . . ?
C18 C17 C16 C19 -179.1(9) . . . . ?
N2 C19 C16 C15 179.0(9) . . . . ?
N2 C19 C16 C17 -3.3(14) . . . . ?
C8 N1 C7 C4 177.7(8) . . . . ?
Cu1 N1 C7 C4 -10.7(13) . . . . ?
N1 C8 C10 C11 62.3(11) . . . . ?
C9 C8 C10 C11 179.0(8) . . . . ?
O3 C3 C2 C1 179.0(9) . . . . ?
C4 C3 C2 C1 -2.7(13) . . . . ?
Cu1 O5 C0AA O4 15.7(10) 1_455 . . . ?
Cu2 O5 C0AA O4 176.5(6) . . . . ?
Cu1 O5 C0AA C20 -166.1(5) 1_455 . . . ?
Cu2 O5 C0AA C20 -5.3(8) . . . . ?
N2 C20 C0AA O4 -162.5(7) . . . . ?
C21 C20 C0AA O4 77.1(9) . . . . ?
N2 C20 C0AA O5 19.2(10) . . . . ?
C21 C20 C0AA O5 -101.1(8) . . . . ?
O6 C17 C18 C13 177.3(9) . . . . ?
C16 C17 C18 C13 0.8(14) . . . . ?
C17 C18 C13 C14 0.6(15) . . . . ?
C17 C16 C15 C14 0.9(15) . . . . ?
C19 C16 C15 C14 178.6(10) . . . . ?
C3 C2 C1 C6 -0.3(15) . . . . ?
C6 C5 C4 C3 -4.3(14) . . . . ?
C6 C5 C4 C7 176.3(9) . . . . ?
O3 C3 C4 C5 -176.9(9) . . . . ?
C2 C3 C4 C5 4.8(13) . . . . ?
O3 C3 C4 C7 2.5(14) . . . . ?
C2 C3 C4 C7 -175.8(8) . . . . ?
N1 C7 C4 C5 -177.7(9) . . . . ?
N1 C7 C4 C3 2.9(14) . . . . ?
N2 C20 C21 C22 60.5(11) . . . . ?
C0AA C20 C21 C22 178.5(8) . . . . ?
C4 C5 C6 C1 1.2(15) . . . . ?
C2 C1 C6 C5 1.1(15) . . . . ?
C16 C15 C14 C13 0.5(16) . . . . ?
C18 C13 C14 C15 -1.3(16) . . . . ?
C8 C10 C11 S1 179.3(7) . . . . ?
C12 S1 C11 C10 -68.1(11) . . . . ?
C20 C21 C22 S2 155.7(7) . . . . ?
C23 S2 C22 C21 64.2(9) . . . . ?
